data_4330331
loop_
_publ_author_name
'Yanmei Chen'
'Lei Li'
'Zhou Chen'
'Yonglu Liu'
'Hailiang Hu'
'Wenqian Chen'
'Wei Liu'
'Yahong Li'
'Tao Lei'
'Yanyuan Cao'
'Zhenghui Kang'
'Miaoshui Lin'
'Wu Li'

_publ_section_title
;
 Metal-Mediated Controllable Creation of Secondary, Tertiary, and
 Quaternary Carbon Centers: A Powerful Strategy for the Synthesis of Iron,
 Cobalt, and Copper Complexes with in Situ Generated Substituted
 1-Pyridineimidazo[1,5-a]pyridine Ligands
;
_journal_name_full 'Inorganic Chemistry'
_journal_page_first 9705
_journal_page_last 9713
_journal_paper_doi 10.1021/ic300949y
_journal_volume 51
_journal_year 2012
_chemical_absolute_configuration ad
_chemical_formula_moiety 'C36 H26 Cl2 Cu2 N8'
_chemical_formula_sum 'C36 H26 Cl2 Cu2 N8'
_chemical_formula_weight 768.63
_chemical_name_systematic
; 
 ? 
;
_space_group_IT_number 9
_symmetry_cell_setting monoclinic
_symmetry_space_group_name_Hall 'C -2yc'
_symmetry_space_group_name_H-M 'C 1 c 1'
_atom_sites_solution_hydrogens geom
_atom_sites_solution_primary direct
_atom_sites_solution_secondary difmap
_audit_creation_method SHELXL-97
_cell_angle_alpha 90.00
_cell_angle_beta 100.655(9)
_cell_angle_gamma 90.00
_cell_formula_units_Z 4
_cell_length_a 11.6913(12)
_cell_length_b 14.5413(13)
_cell_length_c 19.066(2)
_cell_measurement_reflns_used 581
_cell_measurement_temperature 296(2)
_cell_measurement_theta_max 15.245
_cell_measurement_theta_min 2.905
_cell_volume 3185.5(6)
_computing_structure_refinement 'SHELXL-97 (Sheldrick, 2008)'
_computing_structure_solution 'SHELXS-97 (Sheldrick, 2008)'
_diffrn_ambient_temperature 296(2)
_diffrn_measured_fraction_theta_full 0.992
_diffrn_measured_fraction_theta_max 0.992
_diffrn_radiation_monochromator graphite
_diffrn_radiation_source 'fine-focus sealed tube'
_diffrn_radiation_type MoK\a
_diffrn_radiation_wavelength 0.71073
_diffrn_reflns_av_R_equivalents 0.0674
_diffrn_reflns_av_sigmaI/netI 0.1013
_diffrn_reflns_limit_h_max 14
_diffrn_reflns_limit_h_min -14
_diffrn_reflns_limit_k_max 17
_diffrn_reflns_limit_k_min -17
_diffrn_reflns_limit_l_max 22
_diffrn_reflns_limit_l_min -23
_diffrn_reflns_number 12153
_diffrn_reflns_theta_full 26.00
_diffrn_reflns_theta_max 26.00
_diffrn_reflns_theta_min 2.17
_exptl_absorpt_coefficient_mu 1.545
_exptl_absorpt_correction_T_max 0.7684
_exptl_absorpt_correction_T_min 0.7177
_exptl_absorpt_correction_type multi-scan
_exptl_absorpt_process_details sadabs
_exptl_crystal_colour yellow
_exptl_crystal_density_diffrn 1.603
_exptl_crystal_description rod
_exptl_crystal_F_000 1560
_exptl_crystal_size_max 0.23
_exptl_crystal_size_mid 0.20
_exptl_crystal_size_min 0.18
_refine_diff_density_max 0.841
_refine_diff_density_min -0.516
_refine_diff_density_rms 0.120
_refine_ls_abs_structure_details 'Flack, (1983), 1741 frieded pairs'
_refine_ls_abs_structure_Flack 0.40(5)
_refine_ls_extinction_method none
_refine_ls_goodness_of_fit_ref 1.062
_refine_ls_hydrogen_treatment constr
_refine_ls_matrix_type full
_refine_ls_number_parameters 422
_refine_ls_number_reflns 4884
_refine_ls_number_restraints 8
_refine_ls_restrained_S_all 1.062
_refine_ls_R_factor_all 0.1473
_refine_ls_R_factor_gt 0.0901
_refine_ls_shift/su_max 0.007
_refine_ls_shift/su_mean 0.001
_refine_ls_structure_factor_coef Fsqd
_refine_ls_weighting_details 'calc w=1/[\s^2^(Fo^2^)+(0.1259P)^2^+13.5828P] where P=(Fo^2^+2Fc^2^)/3'
_refine_ls_weighting_scheme calc
_refine_ls_wR_factor_gt 0.2341
_refine_ls_wR_factor_ref 0.2682
_reflns_number_gt 2822
_reflns_number_total 4884
_reflns_threshold_expression >2sigma(I)
_cod_data_source_file ic300949y_L2Cu.cif
_cod_data_source_block t
_cod_original_cell_volume 3185.5(5)
_cod_original_sg_symbol_H-M 'C c'
_cod_database_code 4330331

loop_
_symmetry_equiv_pos_as_xyz
'x, y, z'
'x, -y, z+1/2'
'x+1/2, y+1/2, z'
'x+1/2, -y+1/2, z+1/2'

loop_
_atom_site_label
_atom_site_type_symbol
_atom_site_fract_x
_atom_site_fract_y
_atom_site_fract_z
_atom_site_U_iso_or_equiv
_atom_site_adp_type
_atom_site_occupancy
_atom_site_symmetry_multiplicity
_atom_site_calc_flag
_atom_site_refinement_flags
Cu1 Cu -0.07718(18) 0.31332(16) 0.38197(12) 0.0815(7) Uani 1 1 d .
Cu2 Cu -0.30780(18) 0.43156(15) 0.38924(12) 0.0785(7) Uani 1 1 d .
Cl2 Cl -0.1694(5) 0.4609(3) 0.3241(3) 0.0849(14) Uani 1 1 d .
Cl1 Cl -0.2207(4) 0.2855(3) 0.4479(2) 0.0685(11) Uani 1 1 d .
N3 N 0.2854(12) 0.3187(7) 0.4593(7) 0.047(3) Uani 1 1 d .
N6 N 0.0172(14) -0.0540(8) 0.3414(8) 0.076(4) Uani 1 1 d .
N7 N -0.1688(15) -0.0771(9) 0.3027(8) 0.071(4) Uani 1 1 d .
N2 N 0.0981(11) 0.3011(9) 0.4332(7) 0.057(3) Uani 1 1 d .
C29 C -0.1590(14) 0.0008(10) 0.3475(7) 0.057(4) Uani 1 1 d .
N8 N 0.1750(12) 0.0020(9) 0.4817(7) 0.063(3) Uani 1 1 d .
N4 N -0.0514(13) 0.2364(9) 0.2889(8) 0.073(4) Uani 1 1 d .
C11 C 0.2681(17) 0.2420(14) 0.4262(10) 0.080(6) Uani 1 1 d .
C31 C 0.0163(13) 0.0940(9) 0.4094(9) 0.060(4) Uani 1 1 d .
H31 H -0.0462 0.1340 0.4194 0.072 Uiso 1 1 calc R
C30 C -0.0389(16) 0.0126(9) 0.3689(9) 0.065(5) Uani 1 1 d .
C6 C 0.1717(18) 0.3531(13) 0.4673(9) 0.081(6) Uani 1 1 d .
C32 C 0.0882(17) 0.0640(13) 0.4808(8) 0.074(3) Uani 1 1 d .
C24 C -0.0639(13) -0.1124(10) 0.3039(9) 0.060(4) Uani 1 1 d .
C27 C -0.3562(17) 0.0135(13) 0.3297(10) 0.080(5) Uani 1 1 d .
H27 H -0.4239 0.0457 0.3324 0.096 Uiso 1 1 calc R
C12 C 0.1557(12) 0.2262(9) 0.4034(9) 0.058(4) Uani 1 1 d .
C8 C 0.4940(15) 0.3074(12) 0.4746(12) 0.080(5) Uani 1 1 d .
H8 H 0.5694 0.3260 0.4938 0.096 Uiso 1 1 calc R
C9 C 0.4753(17) 0.2292(14) 0.4324(11) 0.083(5) Uani 1 1 d .
H9 H 0.5379 0.2018 0.4166 0.100 Uiso 1 1 calc R
C20 C 0.0733(14) -0.2329(12) 0.2720(10) 0.073(5) Uani 1 1 d U
H20 H 0.1301 -0.2189 0.3115 0.088 Uiso 1 1 calc R
C1 C 0.1513(19) 0.4399(11) 0.5071(10) 0.075(5) Uani 1 1 d .
C2 C 0.0458(18) 0.4709(12) 0.5039(9) 0.076(5) Uani 1 1 d .
H2 H -0.0179 0.4433 0.4752 0.092 Uiso 1 1 calc R
C3 C 0.0331(19) 0.5473(13) 0.5456(10) 0.084(5) Uani 1 1 d .
H3 H -0.0399 0.5724 0.5462 0.101 Uiso 1 1 calc R
C28 C -0.2640(14) 0.0440(11) 0.3595(9) 0.066(4) Uani 1 1 d .
H28 H -0.2611 0.0945 0.3897 0.079 Uiso 1 1 calc R
C26 C -0.364(2) -0.0671(14) 0.2920(10) 0.083(6) Uani 1 1 d .
H26 H -0.4370 -0.0929 0.2763 0.100 Uiso 1 1 calc R
C14 C 0.0230(15) 0.1756(10) 0.2933(9) 0.067(4) Uani 1 1 d .
C10 C 0.3674(15) 0.1916(11) 0.4136(9) 0.068(4) Uani 1 1 d .
H10 H 0.3583 0.1336 0.3928 0.082 Uiso 1 1 calc R
C18 C -0.1119(16) 0.2680(11) 0.2232(10) 0.066(4) Uani 1 1 d U
H18 H -0.1673 0.3144 0.2211 0.080 Uiso 1 1 calc R
C25 C -0.2765(15) -0.1073(12) 0.2778(10) 0.069(4) Uani 1 1 d .
H25 H -0.2868 -0.1595 0.2492 0.082 Uiso 1 1 calc R
C19 C -0.0376(17) -0.1855(10) 0.2604(11) 0.074(5) Uani 1 1 d U
C7 C 0.3978(17) 0.3590(11) 0.4885(8) 0.068(5) Uani 1 1 d .
H7 H 0.4059 0.4138 0.5141 0.082 Uiso 1 1 calc R
C36 C 0.243(2) -0.0156(16) 0.5413(11) 0.094(4) Uani 1 1 d .
H36 H 0.3059 -0.0551 0.5420 0.112 Uiso 1 1 calc R
C15 C 0.045(2) 0.1309(14) 0.2312(12) 0.110(8) Uani 1 1 d .
H15 H 0.0936 0.0798 0.2346 0.132 Uiso 1 1 calc R
C21 C 0.0939(19) -0.2992(12) 0.2237(14) 0.099(6) Uani 1 1 d U
H21 H 0.1675 -0.3252 0.2280 0.119 Uiso 1 1 calc R
C22 C 0.009(2) -0.3258(16) 0.1711(16) 0.120(10) Uani 1 1 d U
H22 H 0.0147 -0.3794 0.1454 0.144 Uiso 1 1 calc R
N1 N 0.2513(18) 0.4793(14) 0.5437(12) 0.119(7) Uani 1 1 d .
C34 C 0.135(2) 0.0754(16) 0.6096(10) 0.089(6) Uani 1 1 d U
H34 H 0.1173 0.0957 0.6526 0.107 Uiso 1 1 calc R
C23 C -0.093(2) -0.2665(14) 0.1561(13) 0.103(7) Uani 1 1 d U
H23 H -0.1418 -0.2695 0.1118 0.123 Uiso 1 1 calc R
C17 C -0.0891(19) 0.2310(14) 0.1643(11) 0.085(5) Uani 1 1 d U
H17 H -0.1287 0.2496 0.1197 0.102 Uiso 1 1 calc R
C16 C -0.003(2) 0.1624(17) 0.1708(14) 0.108(8) Uani 1 1 d U
H16 H 0.0193 0.1394 0.1299 0.130 Uiso 1 1 calc R
C33 C 0.0661(17) 0.0985(12) 0.5442(9) 0.074(3) Uani 1 1 d .
H33 H 0.0035 0.1382 0.5435 0.089 Uiso 1 1 calc R
N5 N -0.1157(15) -0.2090(10) 0.2045(8) 0.088(5) Uani 1 1 d U
C4 C 0.130(3) 0.5839(18) 0.5853(17) 0.123(9) Uani 1 1 d .
H4 H 0.1230 0.6357 0.6128 0.148 Uiso 1 1 calc R
C35 C 0.223(2) 0.0255(17) 0.6078(12) 0.094(4) Uani 1 1 d U
H35 H 0.2767 0.0149 0.6497 0.112 Uiso 1 1 calc R
C5 C 0.231(2) 0.5505(15) 0.5867(15) 0.125(10) Uani 1 1 d .
H5 H 0.2938 0.5755 0.6181 0.149 Uiso 1 1 calc R
C13 C 0.0898(18) 0.1497(9) 0.3661(7) 0.069(5) Uani 1 1 d .
H13 H 0.1493 0.1065 0.3565 0.083 Uiso 1 1 calc R

loop_
_atom_site_aniso_label
_atom_site_aniso_U_11
_atom_site_aniso_U_22
_atom_site_aniso_U_33
_atom_site_aniso_U_23
_atom_site_aniso_U_13
_atom_site_aniso_U_12
Cu1 0.0693(13) 0.0824(15) 0.0949(15) -0.0162(12) 0.0209(12) 0.0054(12)
Cu2 0.0751(14) 0.0714(13) 0.0911(14) -0.0111(11) 0.0204(12) 0.0117(11)
Cl2 0.073(3) 0.073(3) 0.116(4) 0.003(3) 0.038(3) 0.003(3)
Cl1 0.071(3) 0.063(2) 0.073(2) -0.003(2) 0.017(2) 0.007(2)
N3 0.052(7) 0.033(6) 0.058(7) 0.016(5) 0.014(6) 0.022(5)
N6 0.085(11) 0.051(7) 0.073(9) -0.003(7) -0.035(7) -0.013(7)
N7 0.071(10) 0.060(8) 0.075(9) 0.002(7) 0.000(8) -0.033(7)
N2 0.049(7) 0.065(8) 0.063(8) 0.009(6) 0.029(6) 0.007(6)
C29 0.057(10) 0.066(9) 0.050(8) -0.022(7) 0.013(7) 0.015(7)
N8 0.065(8) 0.056(8) 0.062(8) -0.016(6) -0.004(7) -0.007(6)
N4 0.072(10) 0.056(8) 0.100(11) -0.028(8) 0.036(9) -0.011(7)
C11 0.077(13) 0.070(12) 0.091(13) 0.051(11) 0.012(10) -0.020(10)
C31 0.037(7) 0.048(8) 0.101(11) -0.010(8) 0.025(7) 0.005(6)
C30 0.089(13) 0.037(7) 0.082(10) -0.011(7) 0.052(10) -0.007(7)
C6 0.094(14) 0.096(13) 0.050(9) 0.017(9) 0.008(9) -0.041(12)
C32 0.082(9) 0.076(8) 0.063(7) -0.023(6) 0.011(6) -0.024(7)
C24 0.047(9) 0.043(8) 0.092(11) -0.025(7) 0.019(8) 0.005(6)
C27 0.065(12) 0.078(12) 0.090(13) 0.008(10) -0.002(10) -0.021(9)
C12 0.030(7) 0.051(8) 0.086(10) 0.011(8) -0.010(7) -0.008(6)
C8 0.037(9) 0.075(12) 0.129(16) -0.007(11) 0.018(9) -0.001(8)
C9 0.065(12) 0.088(13) 0.102(13) 0.004(11) 0.027(11) 0.001(10)
C20 0.041(8) 0.086(12) 0.094(12) -0.035(10) 0.017(8) -0.009(7)
C1 0.098(15) 0.062(10) 0.072(11) -0.032(8) 0.029(11) 0.014(10)
C2 0.083(13) 0.069(11) 0.070(10) -0.024(9) -0.004(9) 0.021(9)
C3 0.088(14) 0.086(13) 0.081(12) -0.023(10) 0.021(10) 0.016(11)
C28 0.065(11) 0.059(9) 0.075(10) 0.003(8) 0.019(9) -0.004(8)
C26 0.090(16) 0.088(14) 0.068(11) 0.000(9) 0.003(10) -0.047(12)
C14 0.073(11) 0.043(8) 0.086(11) -0.020(8) 0.014(9) 0.001(8)
C10 0.071(11) 0.047(8) 0.084(10) 0.018(7) 0.007(9) 0.030(8)
C18 0.059(10) 0.063(10) 0.077(10) 0.010(8) 0.010(8) 0.007(8)
C25 0.055(10) 0.058(9) 0.085(12) 0.011(8) -0.009(9) -0.002(8)
C19 0.073(10) 0.034(8) 0.104(13) 0.001(8) -0.008(11) -0.012(6)
C7 0.100(14) 0.057(9) 0.052(8) -0.007(7) 0.026(9) -0.031(9)
C36 0.100(11) 0.098(11) 0.079(9) -0.019(8) 0.006(9) -0.019(8)
C15 0.16(2) 0.084(14) 0.089(14) 0.012(12) 0.024(15) 0.039(14)
C21 0.078(13) 0.044(9) 0.173(19) -0.010(11) 0.020(11) -0.011(9)
C22 0.078(13) 0.101(15) 0.18(2) -0.089(17) 0.023(13) 0.023(12)
N1 0.086(13) 0.108(14) 0.154(17) -0.081(13) -0.002(12) -0.001(11)
C34 0.099(15) 0.118(17) 0.051(10) 0.002(10) 0.017(10) -0.009(10)
C23 0.125(19) 0.081(13) 0.096(14) -0.015(10) 0.005(13) -0.010(13)
C17 0.091(14) 0.083(12) 0.075(10) 0.010(9) 0.001(10) 0.004(9)
C16 0.128(19) 0.108(15) 0.083(14) -0.044(13) 0.009(13) 0.042(13)
C33 0.082(9) 0.076(8) 0.063(7) -0.023(6) 0.011(6) -0.024(7)
N5 0.088(11) 0.071(9) 0.088(10) -0.027(8) -0.027(9) -0.003(8)
C4 0.14(2) 0.085(16) 0.15(2) -0.044(15) 0.03(2) -0.016(16)
C35 0.100(11) 0.098(11) 0.079(9) -0.019(8) 0.006(9) -0.019(8)
C5 0.099(18) 0.086(15) 0.17(3) -0.073(17) -0.012(17) 0.010(13)
C13 0.136(16) 0.029(7) 0.044(8) -0.012(6) 0.016(9) -0.017(8)

loop_
_atom_type_symbol
_atom_type_description
_atom_type_scat_dispersion_real
_atom_type_scat_dispersion_imag
_atom_type_scat_source
C C 0.0033 0.0016 'International Tables Vol C Tables 4.2.6.8 and 6.1.1.4'
H H 0.0000 0.0000 'International Tables Vol C Tables 4.2.6.8 and 6.1.1.4'
Cl Cl 0.1484 0.1585 'International Tables Vol C Tables 4.2.6.8 and 6.1.1.4'
Cu Cu 0.3201 1.2651 'International Tables Vol C Tables 4.2.6.8 and 6.1.1.4'
N N 0.0061 0.0033 'International Tables Vol C Tables 4.2.6.8 and 6.1.1.4'

loop_
_geom_angle_atom_site_label_1
_geom_angle_atom_site_label_2
_geom_angle_atom_site_label_3
_geom_angle
_geom_angle_site_symmetry_1
_geom_angle_site_symmetry_3
N2 Cu1 N4 93.8(5) . .
N2 Cu1 Cl1 118.3(3) . .
N4 Cu1 Cl1 125.5(4) . .
N2 Cu1 Cl2 124.5(4) . .
N4 Cu1 Cl2 101.0(5) . .
Cl1 Cu1 Cl2 95.21(17) . .
N8 Cu2 N6 94.6(6) 3_455 3_455
N8 Cu2 Cl2 124.4(4) 3_455 .
N6 Cu2 Cl2 119.0(5) 3_455 .
N8 Cu2 Cl1 97.6(4) 3_455 .
N6 Cu2 Cl1 124.0(4) 3_455 .
Cl2 Cu2 Cl1 97.55(18) . .
Cu2 Cl2 Cu1 83.80(18) . .
Cu1 Cl1 Cu2 83.44(15) . .
C11 N3 C7 126.2(15) . .
C11 N3 C6 106.8(16) . .
C7 N3 C6 126.9(13) . .
C30 N6 C24 108.2(15) . .
C30 N6 Cu2 114.5(12) . 3_545
C24 N6 Cu2 133.8(11) . 3_545
C24 N7 C25 133.5(16) . .
C24 N7 C29 109.2(14) . .
C25 N7 C29 116.4(18) . .
C6 N2 C12 109.6(15) . .
C6 N2 Cu1 135.6(13) . .
C12 N2 Cu1 111.3(10) . .
C30 C29 N7 103.9(13) . .
C30 C29 C28 137.9(14) . .
N7 C29 C28 118.2(16) . .
C36 N8 C32 118.8(16) . .
C36 N8 Cu2 120.7(14) . 3_545
C32 N8 Cu2 120.4(10) . 3_545
C14 N4 C18 122.0(15) . .
C14 N4 Cu1 121.3(13) . .
C18 N4 Cu1 116.1(11) . .
N3 C11 C12 111.6(19) . .
N3 C11 C10 118.1(17) . .
C12 C11 C10 130(2) . .
C30 C31 C32 110.4(13) . .
C30 C31 C13 111.9(11) . .
C32 C31 C13 111.2(12) . .
C30 C31 H31 107.7 . .
C32 C31 H31 107.7 . .
C13 C31 H31 107.7 . .
N6 C30 C29 109.7(14) . .
N6 C30 C31 125.7(16) . .
C29 C30 C31 124.3(13) . .
N2 C6 N3 107.2(16) . .
N2 C6 C1 128(2) . .
N3 C6 C1 124.9(17) . .
N8 C32 C33 119.6(17) . .
N8 C32 C31 119.3(13) . .
C33 C32 C31 121.1(18) . .
N7 C24 N6 108.5(13) . .
N7 C24 C19 125.5(15) . .
N6 C24 C19 124.5(15) . .
C28 C27 C26 122(2) . .
C28 C27 H27 119.0 . .
C26 C27 H27 119.0 . .
C11 C12 N2 104.2(15) . .
C11 C12 C13 133.9(17) . .
N2 C12 C13 121.4(14) . .
C9 C8 C7 119.9(17) . .
C9 C8 H8 120.1 . .
C7 C8 H8 120.1 . .
C10 C9 C8 121.3(17) . .
C10 C9 H9 119.3 . .
C8 C9 H9 119.3 . .
C21 C20 C19 119.3(17) . .
C21 C20 H20 120.3 . .
C19 C20 H20 120.3 . .
C2 C1 N1 126.2(15) . .
C2 C1 C6 120.0(19) . .
N1 C1 C6 113.8(17) . .
C1 C2 C3 116.7(19) . .
C1 C2 H2 121.6 . .
C3 C2 H2 121.6 . .
C4 C3 C2 118(2) . .
C4 C3 H3 121.1 . .
C2 C3 H3 121.1 . .
C27 C28 C29 118.7(18) . .
C27 C28 H28 120.6 . .
C29 C28 H28 120.6 . .
C25 C26 C27 122.5(19) . .
C25 C26 H26 118.8 . .
C27 C26 H26 118.8 . .
N4 C14 C15 120.6(18) . .
N4 C14 C13 118.6(15) . .
C15 C14 C13 120.8(16) . .
C9 C10 C11 119.5(17) . .
C9 C10 H10 120.2 . .
C11 C10 H10 120.2 . .
C17 C18 N4 118.8(16) . .
C17 C18 H18 120.6 . .
N4 C18 H18 120.6 . .
C26 C25 N7 121.6(19) . .
C26 C25 H25 119.2 . .
N7 C25 H25 119.2 . .
N5 C19 C24 118.5(17) . .
N5 C19 C20 118.0(16) . .
C24 C19 C20 123.5(16) . .
C8 C7 N3 114.0(13) . .
C8 C7 H7 123.0 . .
N3 C7 H7 123.0 . .
N8 C36 C35 121(2) . .
N8 C36 H36 119.5 . .
C35 C36 H36 119.5 . .
C16 C15 C14 118.3(19) . .
C16 C15 H15 120.8 . .
C14 C15 H15 120.8 . .
C22 C21 C20 120.4(19) . .
C22 C21 H21 119.8 . .
C20 C21 H21 119.8 . .
C21 C22 C23 116.4(18) . .
C21 C22 H22 121.8 . .
C23 C22 H22 121.8 . .
C5 N1 C1 113.3(19) . .
C35 C34 C33 117.0(19) . .
C35 C34 H34 121.5 . .
C33 C34 H34 121.5 . .
N5 C23 C22 120(2) . .
N5 C23 H23 119.8 . .
C22 C23 H23 119.8 . .
C18 C17 C16 118.0(19) . .
C18 C17 H17 121.0 . .
C16 C17 H17 121.0 . .
C15 C16 C17 122(2) . .
C15 C16 H16 119.1 . .
C17 C16 H16 119.1 . .
C32 C33 C34 122(2) . .
C32 C33 H33 119.2 . .
C34 C33 H33 119.2 . .
C19 N5 C23 122.3(19) . .
C5 C4 C3 123(2) . .
C5 C4 H4 118.6 . .
C3 C4 H4 118.6 . .
C34 C35 C36 121(2) . .
C34 C35 H35 119.4 . .
C36 C35 H35 119.4 . .
C4 C5 N1 123(2) . .
C4 C5 H5 118.7 . .
N1 C5 H5 118.7 . .
C12 C13 C14 113.2(12) . .
C12 C13 C31 116.1(11) . .
C14 C13 C31 112.5(14) . .
C12 C13 H13 104.5 . .
C14 C13 H13 104.5 . .
C31 C13 H13 104.5 . .

loop_
_geom_bond_atom_site_label_1
_geom_bond_atom_site_label_2
_geom_bond_distance
_geom_bond_site_symmetry_2
Cu1 N2 2.108(14) .
Cu1 N4 2.165(13) .
Cu1 Cl1 2.311(5) .
Cu1 Cl2 2.558(6) .
Cu2 N8 2.080(13) 3_455
Cu2 N6 2.091(15) 3_455
Cu2 Cl2 2.255(5) .
Cu2 Cl1 2.525(5) .
N3 C11 1.28(2) .
N3 C7 1.45(2) .
N3 C6 1.45(2) .
N6 C30 1.33(2) .
N6 C24 1.37(2) .
N6 Cu2 2.091(15) 3_545
N7 C24 1.33(2) .
N7 C25 1.34(2) .
N7 C29 1.411(19) .
N2 C6 1.24(2) .
N2 C12 1.451(19) .
C29 C30 1.40(2) .
C29 C28 1.43(2) .
N8 C36 1.29(3) .
N8 C32 1.36(2) .
N8 Cu2 2.080(13) 3_545
N4 C14 1.232(19) .
N4 C18 1.40(2) .
C11 C12 1.33(2) .
C11 C10 1.43(3) .
C31 C30 1.49(2) .
C31 C32 1.53(2) .
C31 C13 1.529(18) .
C31 H31 0.9800 .
C6 C1 1.51(2) .
C32 C33 1.38(2) .
C24 C19 1.42(2) .
C27 C28 1.21(2) .
C27 C26 1.37(3) .
C27 H27 0.9300 .
C12 C13 1.46(2) .
C8 C9 1.39(3) .
C8 C7 1.42(2) .
C8 H8 0.9300 .
C9 C10 1.36(3) .
C9 H9 0.9300 .
C20 C21 1.38(3) .
C20 C19 1.45(2) .
C20 H20 0.9300 .
C1 C2 1.30(3) .
C1 N1 1.37(3) .
C2 C3 1.39(2) .
C2 H2 0.9300 .
C3 C4 1.35(4) .
C3 H3 0.9300 .
C28 H28 0.9300 .
C26 C25 1.25(3) .
C26 H26 0.9300 .
C14 C15 1.41(3) .
C14 C13 1.51(2) .
C10 H10 0.9300 .
C18 C17 1.32(3) .
C18 H18 0.9300 .
C25 H25 0.9300 .
C19 N5 1.31(2) .
C7 H7 0.9300 .
C36 C35 1.46(3) .
C36 H36 0.9300 .
C15 C16 1.27(3) .
C15 H15 0.9300 .
C21 C22 1.33(3) .
C21 H21 0.9300 .
C22 C23 1.45(3) .
C22 H22 0.9300 .
N1 C5 1.37(3) .
C34 C35 1.27(3) .
C34 C33 1.40(3) .
C34 H34 0.9300 .
C23 N5 1.31(3) .
C23 H23 0.9300 .
C17 C16 1.41(3) .
C17 H17 0.9300 .
C16 H16 0.9300 .
C33 H33 0.9300 .
C4 C5 1.27(4) .
C4 H4 0.9300 .
C35 H35 0.9300 .
C5 H5 0.9300 .
C13 H13 0.9800 .

loop_
_geom_hbond_atom_site_label_D
_geom_hbond_atom_site_label_H
_geom_hbond_atom_site_label_A
_geom_hbond_distance_DH
_geom_hbond_distance_HA
_geom_hbond_distance_DA
_geom_hbond_angle_DHA
_geom_hbond_site_symmetry_A
C7 H7 N1 0.93 2.21 2.79(3) 119.7 .
C25 H25 N5 0.93 2.42 2.94(3) 115.1 .
C10 H10 Cl2 0.93 2.82 3.754(18) 177.7 3_545
C8 H8 Cl1 0.93 2.81 3.481(17) 129.5 1_655

loop_
_geom_torsion_atom_site_label_1
_geom_torsion_atom_site_label_2
_geom_torsion_atom_site_label_3
_geom_torsion_atom_site_label_4
_geom_torsion
_geom_torsion_site_symmetry_1
N8 Cu2 Cl2 Cu1 104.6(5) 3_455
N6 Cu2 Cl2 Cu1 -135.9(4) 3_455
Cl1 Cu2 Cl2 Cu1 0.0(2) .
N2 Cu1 Cl2 Cu2 -129.8(4) .
N4 Cu1 Cl2 Cu2 127.7(4) .
Cl1 Cu1 Cl2 Cu2 0.0(3) .
N2 Cu1 Cl1 Cu2 134.0(4) .
N4 Cu1 Cl1 Cu2 -107.5(6) .
Cl2 Cu1 Cl1 Cu2 0.0(2) .
N8 Cu2 Cl1 Cu1 -126.4(4) 3_455
N6 Cu2 Cl1 Cu1 132.8(6) 3_455
Cl2 Cu2 Cl1 Cu1 0.0(3) .
N4 Cu1 N2 C6 137.1(15) .
Cl1 Cu1 N2 C6 -88.8(15) .
Cl2 Cu1 N2 C6 30.9(16) .
N4 Cu1 N2 C12 -19.1(9) .
Cl1 Cu1 N2 C12 115.0(8) .
Cl2 Cu1 N2 C12 -125.3(8) .
C24 N7 C29 C30 5.6(18) .
C25 N7 C29 C30 176.1(14) .
C24 N7 C29 C28 -173.7(14) .
C25 N7 C29 C28 -3(2) .
N2 Cu1 N4 C14 29.9(13) .
Cl1 Cu1 N4 C14 -99.2(13) .
Cl2 Cu1 N4 C14 156.2(12) .
N2 Cu1 N4 C18 -141.6(12) .
Cl1 Cu1 N4 C18 89.3(12) .
Cl2 Cu1 N4 C18 -15.3(12) .
C7 N3 C11 C12 -177.3(13) .
C6 N3 C11 C12 7.7(18) .
C7 N3 C11 C10 -3(2) .
C6 N3 C11 C10 -177.7(13) .
C24 N6 C30 C29 -2.2(18) .
Cu2 N6 C30 C29 -164.1(11) 3_545
C24 N6 C30 C31 -175.6(15) .
Cu2 N6 C30 C31 22(2) 3_545
N7 C29 C30 N6 -2.0(17) .
C28 C29 C30 N6 177.2(19) .
N7 C29 C30 C31 171.6(14) .
C28 C29 C30 C31 -9(3) .
C32 C31 C30 N6 -67.5(19) .
C13 C31 C30 N6 57(2) .
C32 C31 C30 C29 120.0(17) .
C13 C31 C30 C29 -115.6(15) .
C12 N2 C6 N3 3.0(16) .
Cu1 N2 C6 N3 -153.5(11) .
C12 N2 C6 C1 179.8(14) .
Cu1 N2 C6 C1 23(3) .
C11 N3 C6 N2 -6.6(17) .
C7 N3 C6 N2 178.4(13) .
C11 N3 C6 C1 176.5(15) .
C7 N3 C6 C1 1(2) .
C36 N8 C32 C33 -8(2) .
Cu2 N8 C32 C33 169.2(12) 3_545
C36 N8 C32 C31 172.7(16) .
Cu2 N8 C32 C31 -10(2) 3_545
C30 C31 C32 N8 57.3(18) .
C13 C31 C32 N8 -67.5(17) .
C30 C31 C32 C33 -122.3(16) .
C13 C31 C32 C33 112.9(16) .
C25 N7 C24 N6 -175.4(18) .
C29 N7 C24 N6 -7.1(19) .
C25 N7 C24 C19 18(3) .
C29 N7 C24 C19 -173.5(16) .
C30 N6 C24 N7 5.8(19) .
Cu2 N6 C24 N7 162.8(14) 3_545
C30 N6 C24 C19 172.4(16) .
Cu2 N6 C24 C19 -31(3) 3_545
N3 C11 C12 N2 -5.8(17) .
C10 C11 C12 N2 -179.6(15) .
N3 C11 C12 C13 -177.3(16) .
C10 C11 C12 C13 9(3) .
C6 N2 C12 C11 1.3(17) .
Cu1 N2 C12 C11 163.9(10) .
C6 N2 C12 C13 174.1(13) .
Cu1 N2 C12 C13 -23.3(16) .
C7 C8 C9 C10 -11(3) .
N2 C6 C1 C2 -5(3) .
N3 C6 C1 C2 171.6(16) .
N2 C6 C1 N1 176.0(18) .
N3 C6 C1 N1 -8(2) .
N1 C1 C2 C3 -5(3) .
C6 C1 C2 C3 175.8(15) .
C1 C2 C3 C4 1(3) .
C26 C27 C28 C29 8(3) .
C30 C29 C28 C27 179.2(19) .
N7 C29 C28 C27 -2(2) .
C28 C27 C26 C25 -10(3) .
C18 N4 C14 C15 -4(3) .
Cu1 N4 C14 C15 -175.0(15) .
C18 N4 C14 C13 176.1(15) .
Cu1 N4 C14 C13 5(2) .
C8 C9 C10 C11 12(3) .
N3 C11 C10 C9 -5(2) .
C12 C11 C10 C9 168.8(17) .
C14 N4 C18 C17 1(2) .
Cu1 N4 C18 C17 172.0(14) .
C27 C26 C25 N7 4(3) .
C24 N7 C25 C26 169(2) .
C29 N7 C25 C26 2(3) .
N7 C24 C19 N5 15(3) .
N6 C24 C19 N5 -149.4(17) .
N7 C24 C19 C20 -168.5(17) .
N6 C24 C19 C20 27(3) .
C21 C20 C19 N5 1(3) .
C21 C20 C19 C24 -175.4(17) .
C9 C8 C7 N3 4(2) .
C11 N3 C7 C8 3(2) .
C6 N3 C7 C8 177.1(15) .
C32 N8 C36 C35 4(3) .
Cu2 N8 C36 C35 -172.9(16) 3_545
N4 C14 C15 C16 8(4) .
C13 C14 C15 C16 -172(2) .
C19 C20 C21 C22 -7(3) .
C20 C21 C22 C23 16(4) .
C2 C1 N1 C5 9(4) .
C6 C1 N1 C5 -172(2) .
C21 C22 C23 N5 -21(4) .
N4 C18 C17 C16 -1(3) .
C14 C15 C16 C17 -9(4) .
C18 C17 C16 C15 6(4) .
N8 C32 C33 C34 4(3) .
C31 C32 C33 C34 -176.5(17) .
C35 C34 C33 C32 4(3) .
C24 C19 N5 C23 170.2(18) .
C20 C19 N5 C23 -7(3) .
C22 C23 N5 C19 17(3) .
C2 C3 C4 C5 -1(4) .
C33 C34 C35 C36 -8(3) .
N8 C36 C35 C34 4(4) .
C3 C4 C5 N1 5(5) .
C1 N1 C5 C4 -9(4) .
C11 C12 C13 C14 -117(2) .
N2 C12 C13 C14 73.0(19) .
C11 C12 C13 C31 111(2) .
N2 C12 C13 C31 -59.3(19) .
N4 C14 C13 C12 -60(2) .
C15 C14 C13 C12 120(2) .
N4 C14 C13 C31 73.7(17) .
C15 C14 C13 C31 -106.1(19) .
C30 C31 C13 C12 -174.8(16) .
C32 C31 C13 C12 -50.8(17) .
C30 C31 C13 C14 52.5(16) .
C32 C31 C13 C14 176.5(15) .
